data_7135973
loop_
_publ_author_name
'Itaya, Kosuke'
'Koizumi, Kaoru'
'Inage, Kota'
'Wang, Mengfei'
'Ishii, Kazuyuki'
'Hasegawa, Yasuchika'
'Kimura, Shojiro'
'Kitagawa, Yuichi'

_publ_section_title
;
 Molecular design strategy for solution-phase magneto-chiral
 photochemistry
;
_journal_name_full 'Chemical Communications'
_journal_paper_doi 10.1039/D6CC03254K
_journal_year 2026
_chemical_formula_moiety 'C48 H56 Eu F12 O8, C8 H20 N, C2 H3 N'
_chemical_formula_sum 'C58 H79 Eu F12 N2 O8'
_chemical_formula_weight 1312.19
_space_group_crystal_system orthorhombic
_space_group_IT_number 19
_space_group_name_Hall 'P 2ac 2ab'
_space_group_name_H-M_alt 'P 21 21 21'
_atom_sites_solution_hydrogens geom
_atom_sites_solution_primary dual
_audit_creation_date 2024-06-19
_audit_creation_method
;
Olex2 1.3
(compiled 2020.11.12 svn.r5f609507 for OlexSys, GUI svn.r6408)
;
_audit_update_record
;
2026-05-07 deposited with the CCDC.	2026-06-16 downloaded from the CCDC.
;
_cell_angle_alpha 90
_cell_angle_beta 90
_cell_angle_gamma 90
_cell_formula_units_Z 4
_cell_length_a 14.2406(2)
_cell_length_b 20.7703(3)
_cell_length_c 20.9692(3)
_cell_measurement_reflns_used 36444
_cell_measurement_temperature 123
_cell_measurement_theta_max 31.1250
_cell_measurement_theta_min 2.1910
_cell_volume 6202.30(15)
_computing_cell_refinement 'CrysAlisPro 1.171.40.45a (Rigaku OD, 2019)'
_computing_data_collection 'CrysAlisPro 1.171.40.45a (Rigaku OD, 2019)'
_computing_data_reduction 'CrysAlisPro 1.171.40.45a (Rigaku OD, 2019)'
_computing_molecular_graphics 'Olex2 1.3 (Dolomanov et al., 2009)'
_computing_publication_material 'Olex2 1.3 (Dolomanov et al., 2009)'
_computing_structure_refinement 'SHELXL 2018/3 (Sheldrick, 2015)'
_computing_structure_solution 'SHELXT 2018/2 (Sheldrick, 2018)'
_diffrn_ambient_temperature 123
_diffrn_detector 'CCD plate'
_diffrn_detector_area_resol_mean 10.0000
_diffrn_detector_type HyPix
_diffrn_measured_fraction_theta_full 1.000
_diffrn_measured_fraction_theta_max 0.798
_diffrn_measurement_details
;
List of Runs (angles in degrees, time in seconds):

  # Type    Start    End  Width  t~exp~   \w     \q     \k     \f   Frames
#--------------------------------------------------------------------------
  1  \w    -77.00   1.00   0.50    4.92    --   -6.12 -20.00 -30.00  156
  2  \w    -15.00  26.00   0.50    4.92    --   -6.12 -99.00 -90.00   82
  3  \w    -17.00  26.00   0.50    4.92    --   -6.12 -99.00  90.00   86
  4  \w    -12.00  68.00   0.50    4.92    --   -6.12  20.00 136.00  160
  5  \w     21.00  47.00   0.50    4.92    --   -6.12  19.00-180.00   52
;
_diffrn_measurement_device 'four-circle diffractometer'
_diffrn_measurement_device_type 'XtaLAB Synergy R, DW system, HyPix'
_diffrn_measurement_method '\w scans'
_diffrn_orient_matrix_type 'CrysAlisPro convention (1999,Acta A55,543-557)'
_diffrn_orient_matrix_UB_11 -0.0346112000
_diffrn_orient_matrix_UB_12 -0.0239186000
_diffrn_orient_matrix_UB_13 0.0054741000
_diffrn_orient_matrix_UB_21 -0.0333297000
_diffrn_orient_matrix_UB_22 0.0243300000
_diffrn_orient_matrix_UB_23 0.0071810000
_diffrn_orient_matrix_UB_31 -0.0131454000
_diffrn_orient_matrix_UB_32 0.0013479000
_diffrn_orient_matrix_UB_33 -0.0325981000
_diffrn_radiation_monochromator mirror
_diffrn_radiation_probe x-ray
_diffrn_radiation_type 'Mo K\a'
_diffrn_radiation_wavelength 0.71073
_diffrn_reflns_av_R_equivalents 0.0384
_diffrn_reflns_av_unetI/netI 0.0398
_diffrn_reflns_Laue_measured_fraction_full 1.000
_diffrn_reflns_Laue_measured_fraction_max 0.798
_diffrn_reflns_limit_h_max 17
_diffrn_reflns_limit_h_min -16
_diffrn_reflns_limit_k_max 26
_diffrn_reflns_limit_k_min -26
_diffrn_reflns_limit_l_max 28
_diffrn_reflns_limit_l_min -24
_diffrn_reflns_number 59929
_diffrn_reflns_point_group_measured_fraction_full 1.000
_diffrn_reflns_point_group_measured_fraction_max 0.776
_diffrn_reflns_theta_full 25.242
_diffrn_reflns_theta_max 31.124
_diffrn_reflns_theta_min 1.942
_diffrn_source 'Rotating-anode X-ray tube'
_diffrn_source_type 'Rigaku (Mo) X-ray Source'
_exptl_absorpt_coefficient_mu 1.099
_exptl_absorpt_correction_T_max 1.00000
_exptl_absorpt_correction_T_min 0.59656
_exptl_absorpt_correction_type multi-scan
_exptl_absorpt_process_details
;
CrysAlisPro 1.171.40.45a (Rigaku Oxford Diffraction, 2019)
Empirical absorption correction using spherical harmonics,
 implemented in SCALE3 ABSPACK scaling algorithm.
;
_exptl_crystal_colour colourless
_exptl_crystal_colour_primary colourless
_exptl_crystal_density_diffrn 1.405
_exptl_crystal_description block
_exptl_crystal_F_000 2704
_exptl_crystal_size_max 0.128
_exptl_crystal_size_mid 0.105
_exptl_crystal_size_min 0.09
_refine_diff_density_max 0.532
_refine_diff_density_min -0.808
_refine_diff_density_rms 0.205
_refine_ls_abs_structure_details
;
 Flack x determined using 6006 quotients [(I+)-(I-)]/[(I+)+(I-)]
 (Parsons, Flack and Wagner, Acta Cryst. B69 (2013) 249-259).
;
_refine_ls_abs_structure_Flack -0.022(3)
_refine_ls_extinction_method none
_refine_ls_goodness_of_fit_ref 1.080
_refine_ls_hydrogen_treatment constr
_refine_ls_matrix_type full
_refine_ls_number_parameters 747
_refine_ls_number_reflns 15513
_refine_ls_number_restraints 0
_refine_ls_restrained_S_all 1.080
_refine_ls_R_factor_all 0.0314
_refine_ls_R_factor_gt 0.0249
_refine_ls_shift/su_max 0.004
_refine_ls_shift/su_mean 0.000
_refine_ls_structure_factor_coef Fsqd
_refine_ls_weighting_details 'w=1/[\s^2^(Fo^2^)+(0.0411P)^2^] where P=(Fo^2^+2Fc^2^)/3'
_refine_ls_weighting_scheme calc
_refine_ls_wR_factor_gt 0.0576
_refine_ls_wR_factor_ref 0.0710
_reflns_Friedel_coverage 0.795
_reflns_Friedel_fraction_full 1.000
_reflns_Friedel_fraction_max 0.750
_reflns_number_gt 14292
_reflns_number_total 15513
_reflns_threshold_expression 'I > 2\s(I)'
_cod_data_source_file d6cc03254k2.cif
_cod_data_source_block ity25_teaeuptfc
_cod_database_code 7135973
_shelx_shelxl_version_number 2018/3
_chemical_oxdiff_formula 'H C O N F Eu'
_shelx_space_group_comment
;
The symmetry employed for this shelxl refinement is uniquely defined
by the following loop, which should always be used as a source of
symmetry information in preference to the above space-group names.
They are only intended as comments.
;
_shelx_estimated_absorpt_t_max 0.908
_shelx_estimated_absorpt_t_min 0.872
_reflns_odcompleteness_completeness 99.91
_reflns_odcompleteness_iscentric 1
_reflns_odcompleteness_theta 26.32
_olex2_refinement_description
;
1. Fixed Uiso
 At 1.2 times of:
  All C(H) groups, All C(H,H) groups
 At 1.5 times of:
  All C(H,H,H) groups
2.a Ternary CH refined with riding coordinates:
 C010(H010), C017(H017), C01C(H01H), C01H(H01K)
2.b Secondary CH2 refined with riding coordinates:
 C00U(H00I,H00J), C00V(H00K,H00L), C00X(H00G,H00H), C00Z(H00M,H00N), C012(H01A,
 H01B), C016(H3,H), C018(H01F,H01G), C01E(H01I,H01J), C01V(HF,H01Z), C01W(H01,
 HG), C01X(H1,HH), C022(H02A,H02B)
2.c Idealised Me refined as rotating group:
 C00N(H00A,H00B,H00C), C00W(H00D,H00E,H00F), C015(H01C,H01D,H01E), C01K(H01L,
 H01M,H01N), C01M(H01O,H01P,H01Q), C01O(H01R,H01S,H01T), C01Q(H4,HA,HB),
 C01R(H01U,H01V,H01W), C01T(H01X,H01Y,HC), C01U(H5,HD,HE), C01Y(H6,HI,HJ),
 C01Z(H2,HK,HL), C020(H02L,H02M,H02N), C023(H02C,H02D,H02E), C025(H02F,H02G,
 H02H), C028(H02I,H02J,H02K), C029(H02O,H02P,H02Q)
;
_olex2_submission_special_instructions 'No special instructions were received'
_oxdiff_exptl_absorpt_empirical_details
;
Empirical correction (ABSPACK) includes:
- Absorption correction using spherical harmonics
- Frame scaling
;
_oxdiff_exptl_absorpt_empirical_full_max 1.618
_oxdiff_exptl_absorpt_empirical_full_min 0.718

loop_
_space_group_symop_operation_xyz
'x, y, z'
'-x+1/2, -y, z+1/2'
'-x, y+1/2, -z+1/2'
'x+1/2, -y+1/2, -z'

loop_
_atom_site_label
_atom_site_type_symbol
_atom_site_fract_x
_atom_site_fract_y
_atom_site_fract_z
_atom_site_U_iso_or_equiv
_atom_site_adp_type
_atom_site_occupancy
_atom_site_site_symmetry_order
_atom_site_calc_flag
_atom_site_refinement_flags_posn
_atom_site_refinement_flags_adp
_atom_site_refinement_flags_occupancy
_atom_site_disorder_assembly
_atom_site_disorder_group
Eu01 Eu 0.29480(2) 0.51475(2) 0.66276(2) 0.01607(5) Uani 1 1 d . . . . .
F002 F 0.5873(2) 0.33506(11) 0.67361(12) 0.0395(6) Uani 1 1 d . . . . .
F003 F 0.57884(19) 0.63045(12) 0.72474(13) 0.0395(6) Uani 1 1 d . . . . .
F004 F 0.58747(19) 0.69477(14) 0.64536(14) 0.0483(7) Uani 1 1 d . . . . .
F005 F 0.52843(19) 0.37152(13) 0.76076(11) 0.0388(6) Uani 1 1 d . . . . .
F006 F 0.1079(2) 0.71817(11) 0.77582(12) 0.0372(6) Uani 1 1 d . . . . .
F007 F 0.1009(2) 0.64660(13) 0.84947(11) 0.0454(7) Uani 1 1 d . . . . .
O008 O 0.25846(19) 0.41622(12) 0.60771(12) 0.0199(5) Uani 1 1 d . . . . .
O009 O 0.23391(18) 0.58747(13) 0.73904(13) 0.0230(6) Uani 1 1 d . . . . .
O00A O 0.39001(18) 0.50796(12) 0.56850(10) 0.0200(5) Uani 1 1 d . . . . .
F00B F 0.1669(3) 0.41083(14) 0.85310(12) 0.0582(10) Uani 1 1 d . . . . .
F00C F 0.23415(19) 0.68193(14) 0.81762(15) 0.0527(9) Uani 1 1 d . . . . .
O00D O 0.42275(19) 0.44816(12) 0.69499(11) 0.0211(5) Uani 1 1 d . . . . .
O00E O 0.25843(19) 0.60759(12) 0.59793(13) 0.0228(6) Uani 1 1 d . . . . .
O1 O 0.23267(19) 0.44776(12) 0.74480(11) 0.0242(6) Uani 1 1 d . . . . .
O00G O 0.42065(19) 0.58655(12) 0.68402(11) 0.0206(5) Uani 1 1 d . . . . .
F00H F 0.0754(3) 0.34476(16) 0.80434(15) 0.0617(9) Uani 1 1 d . . . . .
F00I F 0.2146(3) 0.31619(13) 0.82934(12) 0.0570(8) Uani 1 1 d . . . . .
F00J F 0.5091(2) 0.72209(13) 0.72876(15) 0.0522(8) Uani 1 1 d . . . . .
F00K F 0.6469(2) 0.41859(15) 0.71838(13) 0.0445(7) Uani 1 1 d . . . . .
N00L N 0.4301(2) 0.52492(16) 0.89076(14) 0.0273(7) Uani 1 1 d . . . . .
O00M O 0.12704(18) 0.51493(14) 0.64196(11) 0.0233(5) Uani 1 1 d . . . . .
C00N C 0.1663(3) 0.7135(2) 0.5330(2) 0.0364(10) Uani 1 1 d . . . . .
H00A H 0.151747 0.671659 0.513809 0.055 Uiso 1 1 calc R U . . .
H00B H 0.153143 0.747788 0.502088 0.055 Uiso 1 1 calc R U . . .
H00C H 0.127416 0.719838 0.571028 0.055 Uiso 1 1 calc R U . . .
C00O C 0.2130(3) 0.30452(15) 0.58950(15) 0.0212(7) Uani 1 1 d . . . . .
C00P C 0.4396(2) 0.64240(16) 0.66282(18) 0.0199(6) Uani 1 1 d . . . . .
C00Q C 0.2333(3) 0.25208(18) 0.64096(18) 0.0289(10) Uani 1 1 d . . . . .
C00R C 0.2682(3) 0.71553(19) 0.55129(18) 0.0259(8) Uani 1 1 d . . . . .
C00S C 0.3015(3) 0.65949(16) 0.59265(15) 0.0195(7) Uani 1 1 d . . . . .
C00T C 0.1495(3) 0.6646(2) 0.79787(19) 0.0294(9) Uani 1 1 d . . . . .
C00U C 0.4106(3) 0.5824(2) 0.84853(19) 0.0333(10) Uani 1 1 d . . . . .
H00I H 0.343114 0.582291 0.837206 0.040 Uiso 1 1 calc R U . . .
H00J H 0.446732 0.577324 0.808506 0.040 Uiso 1 1 calc R U . . .
C00V C 0.3755(4) 0.5296(2) 0.95285(17) 0.0368(11) Uani 1 1 d . . . . .
H00K H 0.392924 0.492654 0.980179 0.044 Uiso 1 1 calc R U . . .
H00L H 0.394987 0.569369 0.975301 0.044 Uiso 1 1 calc R U . . .
C00W C 0.2673(4) 0.3029(2) 0.52804(18) 0.0349(11) Uani 1 1 d . . . . .
H00D H 0.334697 0.304233 0.537281 0.052 Uiso 1 1 calc R U . . .
H00E H 0.250075 0.340240 0.501928 0.052 Uiso 1 1 calc R U . . .
H00F H 0.252388 0.263262 0.504830 0.052 Uiso 1 1 calc R U . . .
C00X C 0.5223(3) 0.4161(2) 0.47547(18) 0.0304(9) Uani 1 1 d . . . . .
H00G H 0.457552 0.398833 0.477296 0.037 Uiso 1 1 calc R U . . .
H00H H 0.545712 0.412769 0.431142 0.037 Uiso 1 1 calc R U . . .
C00Y C 0.2276(2) 0.36479(16) 0.62935(16) 0.0172(7) Uani 1 1 d . . . . .
C00Z C 0.4002(3) 0.4661(2) 0.85275(18) 0.0350(10) Uani 1 1 d . . . . .
H00M H 0.333361 0.471179 0.840773 0.042 Uiso 1 1 calc R U . . .
H00N H 0.437223 0.464769 0.812812 0.042 Uiso 1 1 calc R U . . .
C010 C 0.4063(3) 0.74655(19) 0.5954(2) 0.0335(10) Uani 1 1 d . . . . .
H010 H 0.451101 0.773024 0.621106 0.040 Uiso 1 1 calc R U . . .
C011 C 0.5254(3) 0.4874(2) 0.49935(15) 0.0227(7) Uani 1 1 d . . . . .
C012 C 0.3393(4) 0.7148(3) 0.4947(2) 0.0419(11) Uani 1 1 d . . . . .
H01A H 0.346253 0.670743 0.477198 0.050 Uiso 1 1 calc R U . . .
H01B H 0.318373 0.743903 0.460091 0.050 Uiso 1 1 calc R U . . .
C013 C 0.2002(3) 0.39099(17) 0.74313(16) 0.0249(7) Uani 1 1 d . . . . .
C014 C 0.5294(3) 0.67212(19) 0.6903(2) 0.0303(9) Uani 1 1 d . . . . .
C015 C 0.7032(3) 0.4858(2) 0.47474(16) 0.0311(8) Uani 1 1 d . . . . .
H01C H 0.764811 0.482686 0.495354 0.047 Uiso 1 1 calc R U . . .
H01D H 0.702100 0.523395 0.446519 0.047 Uiso 1 1 calc R U . . .
H01E H 0.691545 0.446754 0.449724 0.047 Uiso 1 1 calc R U . . .
C016 C 0.5330(3) 0.5212(2) 0.90814(19) 0.0366(10) Uani 1 1 d . . . . .
H3 H 0.548811 0.559218 0.934557 0.044 Uiso 1 1 calc R U . . .
H H 0.542852 0.482495 0.934839 0.044 Uiso 1 1 calc R U . . .
C017 C -0.0281(3) 0.6205(2) 0.7254(2) 0.0321(9) Uani 1 1 d . . . . .
H017 H -0.039624 0.643008 0.766800 0.038 Uiso 1 1 calc R U . . .
C018 C 0.1050(3) 0.3010(2) 0.5818(2) 0.0384(10) Uani 1 1 d . . . . .
H01F H 0.087086 0.267956 0.550094 0.046 Uiso 1 1 calc R U . . .
H01G H 0.079128 0.343147 0.568359 0.046 Uiso 1 1 calc R U . . .
C019 C 0.3049(3) 0.77317(18) 0.5918(2) 0.0325(9) Uani 1 1 d . . . . .
C01A C 0.4697(2) 0.48500(18) 0.56160(14) 0.0186(6) Uani 1 1 d . . . . .
C01B C 0.1534(3) 0.61130(18) 0.74685(17) 0.0230(8) Uani 1 1 d . . . . .
C01C C 0.1613(4) 0.28061(19) 0.6886(2) 0.0338(10) Uani 1 1 d . . . . .
H01H H 0.156782 0.257663 0.730400 0.041 Uiso 1 1 calc R U . . .
C01D C 0.3886(3) 0.67894(17) 0.62072(18) 0.0244(8) Uani 1 1 d . . . . .
C01E C 0.5881(3) 0.37926(19) 0.52252(18) 0.0316(9) Uani 1 1 d . . . . .
H01I H 0.554393 0.343781 0.544207 0.038 Uiso 1 1 calc R U . . .
H01J H 0.643774 0.361648 0.500287 0.038 Uiso 1 1 calc R U . . .
C01F C 0.4985(3) 0.43300(15) 0.66638(17) 0.0197(7) Uani 1 1 d . . . . .
C01G C 0.6269(3) 0.49291(18) 0.52574(16) 0.0233(7) Uani 1 1 d . . . . .
C01H C 0.6158(3) 0.43272(18) 0.56990(16) 0.0233(7) Uani 1 1 d . . . . .
H01K H 0.671582 0.422784 0.597167 0.028 Uiso 1 1 calc R U . . .
C01I C -0.0390(3) 0.54378(19) 0.64906(16) 0.0238(8) Uani 1 1 d . . . . .
C01J C 0.5655(3) 0.38937(19) 0.70512(17) 0.0280(9) Uani 1 1 d . . . . .
C01K C -0.0654(3) 0.4833(2) 0.61356(18) 0.0324(8) Uani 1 1 d . . . . .
H01L H -0.132247 0.484802 0.602423 0.049 Uiso 1 1 calc R U . . .
H01M H -0.053415 0.445734 0.640644 0.049 Uiso 1 1 calc R U . . .
H01N H -0.027871 0.480023 0.574538 0.049 Uiso 1 1 calc R U . . .
C01L C 0.1956(3) 0.34982(16) 0.69235(16) 0.0242(8) Uani 1 1 d . . . . .
C01M C 0.4906(3) 0.5371(2) 0.45226(17) 0.0327(9) Uani 1 1 d . . . . .
H01O H 0.528934 0.535337 0.413480 0.049 Uiso 1 1 calc R U . . .
H01P H 0.495419 0.580094 0.471282 0.049 Uiso 1 1 calc R U . . .
H01Q H 0.424931 0.528160 0.441503 0.049 Uiso 1 1 calc R U . . .
C01N C 0.5267(3) 0.45006(18) 0.60631(16) 0.0212(7) Uani 1 1 d . . . . .
C01O C 0.2976(5) 0.8388(2) 0.5581(3) 0.0514(13) Uani 1 1 d . . . . .
H01R H 0.231690 0.852323 0.556571 0.077 Uiso 1 1 calc R U . . .
H01S H 0.321994 0.834964 0.514526 0.077 Uiso 1 1 calc R U . . .
H01T H 0.334397 0.870801 0.581559 0.077 Uiso 1 1 calc R U . . .
C01P C 0.1637(4) 0.3658(2) 0.8078(2) 0.0407(12) Uani 1 1 d . . . . .
C01Q C 0.4116(5) 0.4023(2) 0.8867(3) 0.0544(15) Uani 1 1 d . . . . .
H4 H 0.399499 0.367117 0.856673 0.082 Uiso 1 1 calc R U . . .
HA H 0.366962 0.399863 0.922126 0.082 Uiso 1 1 calc R U . . .
HB H 0.475794 0.398737 0.903137 0.082 Uiso 1 1 calc R U . . .
C01R C 0.3343(4) 0.2524(2) 0.6644(3) 0.0486(12) Uani 1 1 d . . . . .
H01U H 0.376215 0.239558 0.629600 0.073 Uiso 1 1 calc R U . . .
H01V H 0.340910 0.222100 0.699960 0.073 Uiso 1 1 calc R U . . .
H01W H 0.351015 0.295819 0.678854 0.073 Uiso 1 1 calc R U . . .
C01S C 0.0711(3) 0.59526(18) 0.71652(17) 0.0246(8) Uani 1 1 d . . . . .
C01T C 0.2087(5) 0.18329(18) 0.62035(19) 0.0466(13) Uani 1 1 d . . . . .
H01X H 0.145824 0.182742 0.601415 0.070 Uiso 1 1 calc R U . . .
H01Y H 0.210046 0.154817 0.657604 0.070 Uiso 1 1 calc R U . . .
HC H 0.254659 0.168334 0.588849 0.070 Uiso 1 1 calc R U . . .
C01U C 0.2703(4) 0.5305(3) 0.9456(2) 0.0512(14) Uani 1 1 d . . . . .
H5 H 0.252200 0.565134 0.916301 0.077 Uiso 1 1 calc R U . . .
HD H 0.241072 0.537806 0.987256 0.077 Uiso 1 1 calc R U . . .
HE H 0.249067 0.489087 0.928381 0.077 Uiso 1 1 calc R U . . .
C01V C 0.4325(4) 0.7385(3) 0.5242(2) 0.0464(13) Uani 1 1 d . . . . .
HF H 0.452506 0.779943 0.505194 0.056 Uiso 1 1 calc R U . . .
H01Z H 0.483182 0.706366 0.518554 0.056 Uiso 1 1 calc R U . . .
C01W C -0.0558(3) 0.6080(2) 0.61282(19) 0.0328(9) Uani 1 1 d . . . . .
H01 H -0.006404 0.615141 0.580366 0.039 Uiso 1 1 calc R U . . .
HG H -0.117818 0.607825 0.591487 0.039 Uiso 1 1 calc R U . . .
C01X C 0.0699(4) 0.2826(3) 0.6494(3) 0.0502(14) Uani 1 1 d . . . . .
H1 H 0.025903 0.315297 0.666273 0.060 Uiso 1 1 calc R U . . .
HH H 0.038432 0.240076 0.649095 0.060 Uiso 1 1 calc R U . . .
C01Y C 0.6005(3) 0.5186(3) 0.8531(2) 0.0512(12) Uani 1 1 d . . . . .
H6 H 0.592495 0.556947 0.826524 0.077 Uiso 1 1 calc R U . . .
HI H 0.587965 0.479969 0.827626 0.077 Uiso 1 1 calc R U . . .
HJ H 0.664952 0.517009 0.869398 0.077 Uiso 1 1 calc R U . . .
C01Z C 0.2581(4) 0.7787(2) 0.6567(2) 0.0430(11) Uani 1 1 d . . . . .
H2 H 0.289390 0.812375 0.681632 0.065 Uiso 1 1 calc R U . . .
HK H 0.263104 0.737504 0.679187 0.065 Uiso 1 1 calc R U . . .
HL H 0.191781 0.789856 0.651089 0.065 Uiso 1 1 calc R U . . .
C020 C 0.4347(4) 0.6473(2) 0.8777(3) 0.0496(13) Uani 1 1 d . . . . .
H02L H 0.424896 0.681235 0.845924 0.074 Uiso 1 1 calc R U . . .
H02M H 0.500579 0.647285 0.891222 0.074 Uiso 1 1 calc R U . . .
H02N H 0.394242 0.655141 0.914648 0.074 Uiso 1 1 calc R U . . .
N021 N 0.1133(4) 0.8596(2) 0.9940(2) 0.0512(11) Uani 1 1 d . . . . .
C022 C -0.0518(3) 0.6605(2) 0.6652(3) 0.0401(10) Uani 1 1 d . . . . .
H02A H -0.002284 0.692685 0.656121 0.048 Uiso 1 1 calc R U . . .
H02B H -0.112909 0.682769 0.669771 0.048 Uiso 1 1 calc R U . . .
C023 C 0.6449(3) 0.5555(2) 0.5623(2) 0.0333(9) Uani 1 1 d . . . . .
H02C H 0.708712 0.554967 0.579779 0.050 Uiso 1 1 calc R U . . .
H02D H 0.599505 0.559258 0.597273 0.050 Uiso 1 1 calc R U . . .
H02E H 0.637888 0.592183 0.533387 0.050 Uiso 1 1 calc R U . . .
C024 C 0.0644(2) 0.54754(16) 0.66762(17) 0.0203(7) Uani 1 1 d . . . . .
C025 C -0.0672(3) 0.5057(3) 0.7650(2) 0.0441(12) Uani 1 1 d . . . . .
H02F H 0.000326 0.496788 0.766822 0.066 Uiso 1 1 calc R U . . .
H02G H -0.100894 0.466314 0.753108 0.066 Uiso 1 1 calc R U . . .
H02H H -0.088912 0.520327 0.806923 0.066 Uiso 1 1 calc R U . . .
C026 C 0.1442(3) 0.8407(2) 0.9483(2) 0.0380(10) Uani 1 1 d . . . . .
C027 C -0.0862(3) 0.5581(2) 0.71529(19) 0.0315(9) Uani 1 1 d . . . . .
C028 C -0.1925(3) 0.5690(3) 0.7115(2) 0.0450(12) Uani 1 1 d . . . . .
H02I H -0.215311 0.585262 0.752550 0.068 Uiso 1 1 calc R U . . .
H02J H -0.223791 0.528219 0.701572 0.068 Uiso 1 1 calc R U . . .
H02K H -0.206243 0.600504 0.677994 0.068 Uiso 1 1 calc R U . . .
C029 C 0.1842(4) 0.8167(3) 0.8893(2) 0.0520(14) Uani 1 1 d . . . . .
H02O H 0.184782 0.851200 0.857421 0.078 Uiso 1 1 calc R U . . .
H02P H 0.146146 0.780704 0.873551 0.078 Uiso 1 1 calc R U . . .
H02Q H 0.248509 0.801910 0.897018 0.078 Uiso 1 1 calc R U . . .

loop_
_atom_site_aniso_label
_atom_site_aniso_U_11
_atom_site_aniso_U_22
_atom_site_aniso_U_33
_atom_site_aniso_U_23
_atom_site_aniso_U_13
_atom_site_aniso_U_12
Eu01 0.01506(8) 0.01361(7) 0.01952(7) -0.00221(6) 0.00171(6) -0.00028(7)
F002 0.0489(17) 0.0308(12) 0.0387(15) 0.0054(10) 0.0080(11) 0.0223(11)
F003 0.0295(15) 0.0317(13) 0.0573(16) 0.0061(11) -0.0229(12) -0.0025(11)
F004 0.0238(15) 0.0493(16) 0.072(2) 0.0161(13) -0.0092(12) -0.0175(12)
F005 0.0426(16) 0.0464(15) 0.0274(12) 0.0174(10) 0.0090(10) 0.0179(12)
F006 0.0406(16) 0.0273(12) 0.0437(14) -0.0156(10) -0.0032(11) 0.0072(11)
F007 0.058(2) 0.0514(16) 0.0266(14) -0.0128(10) 0.0069(11) 0.0074(14)
O008 0.0227(14) 0.0170(12) 0.0200(12) 0.0001(9) 0.0042(9) -0.0018(10)
O009 0.0155(15) 0.0239(14) 0.0297(14) -0.0094(10) -0.0028(10) 0.0016(11)
O00A 0.0177(13) 0.0221(12) 0.0203(11) 0.0018(9) 0.0004(8) 0.0011(11)
F00B 0.099(3) 0.0475(16) 0.0284(14) -0.0150(11) 0.0336(14) -0.0245(16)
F00C 0.0271(15) 0.0545(17) 0.077(2) -0.0486(15) -0.0170(12) 0.0104(12)
O00D 0.0214(14) 0.0207(13) 0.0214(12) 0.0030(9) 0.0040(10) 0.0046(11)
O00E 0.0184(14) 0.0184(13) 0.0317(14) 0.0011(10) -0.0052(10) -0.0018(11)
O1 0.0317(17) 0.0200(13) 0.0210(12) -0.0044(9) 0.0081(10) -0.0051(11)
O00G 0.0184(14) 0.0165(12) 0.0269(13) 0.0011(9) -0.0041(9) -0.0002(10)
F00H 0.068(2) 0.066(2) 0.0504(17) -0.0028(14) 0.0325(15) -0.0320(18)
F00I 0.102(3) 0.0435(15) 0.0255(13) 0.0092(10) 0.0055(16) -0.0059(17)
F00J 0.0465(19) 0.0361(15) 0.074(2) -0.0249(13) -0.0293(15) 0.0028(13)
F00K 0.0321(16) 0.0584(18) 0.0428(15) 0.0116(12) -0.0121(11) 0.0032(13)
N00L 0.0323(19) 0.0328(19) 0.0167(14) -0.0018(12) -0.0025(11) -0.0042(14)
O00M 0.0190(14) 0.0212(11) 0.0299(12) -0.0087(11) -0.0003(9) -0.0021(12)
C00N 0.028(2) 0.035(2) 0.046(3) 0.0106(19) -0.0118(18) 0.0021(19)
C00O 0.028(2) 0.0153(15) 0.0206(16) -0.0011(11) -0.0032(14) -0.0026(16)
C00P 0.0131(17) 0.0203(16) 0.0264(16) -0.0016(14) -0.0027(14) -0.0012(13)
C00Q 0.048(3) 0.0160(17) 0.0225(18) 0.0008(13) -0.0063(15) -0.0014(17)
C00R 0.026(2) 0.0241(19) 0.027(2) 0.0071(14) -0.0035(14) 0.0011(15)
C00S 0.0150(18) 0.0216(16) 0.0218(16) 0.0010(11) -0.0003(13) 0.0010(15)
C00T 0.021(2) 0.034(2) 0.032(2) -0.0146(16) -0.0032(15) 0.0039(17)
C00U 0.026(2) 0.045(2) 0.029(2) 0.0092(16) -0.0031(15) 0.0022(18)
C00V 0.057(3) 0.037(3) 0.0168(18) -0.0048(14) 0.0053(17) -0.004(2)
C00W 0.059(3) 0.022(2) 0.024(2) -0.0049(14) 0.0039(17) -0.0012(19)
C00X 0.033(2) 0.036(2) 0.0221(19) -0.0059(15) 0.0044(15) 0.0000(18)
C00Y 0.0135(19) 0.0165(16) 0.0215(17) -0.0010(12) 0.0013(12) 0.0003(13)
C00Z 0.035(3) 0.042(2) 0.028(2) -0.0127(15) 0.0042(15) -0.0072(19)
C010 0.026(2) 0.024(2) 0.051(3) 0.0136(17) -0.0089(18) -0.0080(17)
C011 0.0221(18) 0.0280(16) 0.0179(15) 0.0004(14) 0.0038(11) -0.0002(17)
C012 0.042(3) 0.051(3) 0.032(2) 0.0153(19) 0.0031(19) 0.003(2)
C013 0.028(2) 0.0237(17) 0.0230(17) -0.0020(12) 0.0115(16) -0.0009(19)
C014 0.026(2) 0.0221(19) 0.043(2) -0.0017(15) -0.0118(17) -0.0005(17)
C015 0.0254(19) 0.0379(19) 0.0301(18) 0.0047(16) 0.0087(15) 0.004(2)
C016 0.037(2) 0.039(2) 0.034(2) 0.0013(17) -0.0170(16) 0.001(2)
C017 0.019(2) 0.040(2) 0.037(2) -0.0186(17) -0.0022(15) 0.0072(18)
C018 0.030(3) 0.039(2) 0.047(3) -0.0024(18) -0.0132(19) -0.010(2)
C019 0.033(3) 0.0208(18) 0.044(2) 0.0088(14) -0.0077(18) -0.0031(18)
C01A 0.0186(17) 0.0190(15) 0.0182(14) -0.0025(14) 0.0026(11) -0.0037(16)
C01B 0.022(2) 0.0223(18) 0.0242(18) -0.0075(13) 0.0016(13) 0.0031(16)
C01C 0.055(3) 0.0196(19) 0.0264(19) 0.0013(14) 0.0077(18) -0.0141(19)
C01D 0.023(2) 0.0187(17) 0.032(2) 0.0039(13) -0.0045(15) -0.0030(16)
C01E 0.037(3) 0.027(2) 0.030(2) -0.0025(14) 0.0097(16) 0.0075(18)
C01F 0.0223(19) 0.0144(15) 0.0224(16) -0.0010(13) 0.0006(14) 0.0033(13)
C01G 0.024(2) 0.0233(18) 0.0228(17) 0.0032(13) 0.0035(12) 0.0016(15)
C01H 0.021(2) 0.0280(19) 0.0208(17) 0.0047(13) 0.0032(14) 0.0062(16)
C01I 0.0177(19) 0.0296(18) 0.0242(19) -0.0068(13) -0.0019(12) 0.0000(16)
C01J 0.030(2) 0.030(2) 0.0235(19) 0.0045(14) 0.0038(15) 0.0101(17)
C01K 0.022(2) 0.041(2) 0.0336(19) -0.0113(18) -0.0027(14) -0.003(2)
C01L 0.030(2) 0.0192(17) 0.0238(17) -0.0014(12) 0.0059(15) -0.0065(16)
C01M 0.034(2) 0.044(2) 0.0205(19) 0.0108(15) 0.0032(15) 0.0065(19)
C01N 0.0192(19) 0.0225(18) 0.0218(17) 0.0017(13) 0.0025(13) 0.0042(15)
C01O 0.049(3) 0.025(2) 0.080(3) 0.018(2) -0.015(3) 0.000(2)
C01P 0.059(3) 0.035(2) 0.028(2) -0.0056(17) 0.019(2) -0.017(2)
C01Q 0.069(4) 0.036(3) 0.058(3) -0.010(2) 0.016(3) -0.004(3)
C01R 0.061(3) 0.037(2) 0.048(3) -0.001(2) -0.024(3) 0.017(2)
C01S 0.020(2) 0.0265(19) 0.0275(19) -0.0091(14) -0.0016(14) 0.0046(15)
C01T 0.093(4) 0.0175(18) 0.030(2) 0.0002(13) -0.003(2) -0.009(3)
C01U 0.058(4) 0.056(3) 0.039(3) -0.020(2) 0.024(2) -0.011(2)
C01V 0.033(3) 0.050(3) 0.057(3) 0.027(2) 0.008(2) -0.003(2)
C01W 0.030(2) 0.036(2) 0.032(2) -0.0019(16) -0.0083(16) 0.0034(19)
C01X 0.040(3) 0.044(3) 0.067(4) -0.011(2) 0.014(2) -0.027(2)
C01Y 0.027(3) 0.072(3) 0.055(3) 0.002(3) -0.0095(18) 0.001(3)
C01Z 0.051(3) 0.030(2) 0.048(3) -0.009(2) -0.009(2) 0.009(2)
C020 0.042(3) 0.039(3) 0.068(3) 0.015(2) -0.006(2) -0.005(2)
N021 0.056(3) 0.050(2) 0.048(3) -0.0032(19) 0.004(2) 0.015(2)
C022 0.029(2) 0.034(2) 0.057(3) -0.012(2) -0.008(2) 0.0094(18)
C023 0.029(2) 0.038(2) 0.033(2) -0.0045(17) 0.0066(16) -0.0070(18)
C024 0.0164(17) 0.0203(16) 0.0243(17) -0.0020(14) 0.0012(13) 0.0005(13)
C025 0.034(3) 0.067(4) 0.031(2) 0.002(2) 0.0036(16) -0.013(2)
C026 0.035(3) 0.025(2) 0.054(3) -0.0045(18) -0.008(2) 0.0020(18)
C027 0.019(2) 0.048(3) 0.028(2) -0.0115(16) 0.0012(14) -0.0012(18)
C028 0.021(3) 0.074(3) 0.040(2) -0.021(2) 0.0022(17) -0.004(2)
C029 0.050(4) 0.051(3) 0.056(3) -0.026(2) -0.004(2) 0.004(2)

loop_
_atom_type_symbol
_atom_type_description
_atom_type_scat_dispersion_real
_atom_type_scat_dispersion_imag
_atom_type_scat_source
C C 0.0033 0.0016 'International Tables Vol C Tables 4.2.6.8 and 6.1.1.4'
H H 0.0000 0.0000 'International Tables Vol C Tables 4.2.6.8 and 6.1.1.4'
Eu Eu -0.1578 3.6682 'International Tables Vol C Tables 4.2.6.8 and 6.1.1.4'
F F 0.0171 0.0103 'International Tables Vol C Tables 4.2.6.8 and 6.1.1.4'
N N 0.0061 0.0033 'International Tables Vol C Tables 4.2.6.8 and 6.1.1.4'
O O 0.0106 0.0060 'International Tables Vol C Tables 4.2.6.8 and 6.1.1.4'

loop_
_exptl_crystal_face_index_h
_exptl_crystal_face_index_k
_exptl_crystal_face_index_l
_exptl_crystal_face_perp_dist
-3 -1 -29 0.0469
-17 15 2 0.0285
1 3 29 0.0525
17 -16 -4 0.0583
-4 4 -29 0.0469
-11 -24 -4 0.0348
4 -4 29 0.0601
11 25 -1 0.0599

loop_
_geom_angle_atom_site_label_1
_geom_angle_atom_site_label_2
_geom_angle_atom_site_label_3
_geom_angle
_geom_angle_site_symmetry_1
_geom_angle_site_symmetry_3
_geom_angle_publ_flag
O008 Eu01 O00E 111.28(8) . . ?
O008 Eu01 O00M 72.76(9) . . ?
O009 Eu01 O008 142.09(9) . . ?
O009 Eu01 O00A 143.27(9) . . ?
O009 Eu01 O00D 117.30(9) . . ?
O009 Eu01 O00E 78.01(9) . . ?
O009 Eu01 O1 75.43(9) . . ?
O009 Eu01 O00G 75.43(9) . . ?
O009 Eu01 O00M 76.10(8) . . ?
O00A Eu01 O008 71.13(8) . . ?
O00A Eu01 O00E 72.83(9) . . ?
O00A Eu01 O00M 114.07(8) . . ?
O00D Eu01 O008 78.87(9) . . ?
O00D Eu01 O00A 76.58(8) . . ?
O00D Eu01 O00E 141.83(9) . . ?
O00D Eu01 O00M 143.44(9) . . ?
O00E Eu01 O00M 71.75(9) . . ?
O1 Eu01 O008 76.69(8) . . ?
O1 Eu01 O00A 140.32(9) . . ?
O1 Eu01 O00D 74.95(9) . . ?
O1 Eu01 O00E 142.46(10) . . ?
O1 Eu01 O00M 76.43(9) . . ?
O00G Eu01 O008 141.90(9) . . ?
O00G Eu01 O00A 76.42(9) . . ?
O00G Eu01 O00D 74.59(8) . . ?
O00G Eu01 O00E 76.47(9) . . ?
O00G Eu01 O1 120.76(8) . . ?
O00G Eu01 O00M 140.85(9) . . ?
C00Y O008 Eu01 129.3(2) . . ?
C01B O009 Eu01 132.3(2) . . ?
C01A O00A Eu01 129.5(2) . . ?
C01F O00D Eu01 131.0(2) . . ?
C00S O00E Eu01 129.5(2) . . ?
C013 O1 Eu01 131.2(2) . . ?
C00P O00G Eu01 131.9(2) . . ?
C00U N00L C00V 110.9(3) . . ?
C00U N00L C00Z 106.0(3) . . ?
C00U N00L C016 111.1(3) . . ?
C00V N00L C00Z 111.0(3) . . ?
C016 N00L C00V 107.0(3) . . ?
C016 N00L C00Z 110.9(3) . . ?
C024 O00M Eu01 129.0(2) . . ?
H00A C00N H00B 109.5 . . ?
H00A C00N H00C 109.5 . . ?
H00B C00N H00C 109.5 . . ?
C00R C00N H00A 109.5 . . ?
C00R C00N H00B 109.5 . . ?
C00R C00N H00C 109.5 . . ?
C00W C00O C00Q 118.9(3) . . ?
C00W C00O C00Y 114.8(3) . . ?
C00W C00O C018 114.8(3) . . ?
C00Y C00O C00Q 99.8(3) . . ?
C00Y C00O C018 103.4(3) . . ?
C018 C00O C00Q 102.9(3) . . ?
O00G C00P C014 114.4(3) . . ?
O00G C00P C01D 128.1(3) . . ?
C01D C00P C014 117.4(3) . . ?
C01C C00Q C00O 93.3(3) . . ?
C01R C00Q C00O 113.3(4) . . ?
C01R C00Q C01C 114.6(4) . . ?
C01R C00Q C01T 108.1(4) . . ?
C01T C00Q C00O 114.4(3) . . ?
C01T C00Q C01C 112.8(4) . . ?
C00N C00R C00S 115.1(4) . . ?
C00N C00R C012 115.6(4) . . ?
C00N C00R C019 119.0(4) . . ?
C00S C00R C012 102.9(3) . . ?
C00S C00R C019 99.9(3) . . ?
C019 C00R C012 101.9(4) . . ?
O00E C00S C00R 123.8(3) . . ?
O00E C00S C01D 129.4(3) . . ?
C01D C00S C00R 106.7(3) . . ?
F006 C00T C01B 111.9(3) . . ?
F007 C00T F006 106.4(3) . . ?
F007 C00T C01B 112.2(3) . . ?
F00C C00T F006 106.5(4) . . ?
F00C C00T F007 107.1(3) . . ?
F00C C00T C01B 112.3(3) . . ?
N00L C00U H00I 108.5 . . ?
N00L C00U H00J 108.5 . . ?
N00L C00U C020 115.0(3) . . ?
H00I C00U H00J 107.5 . . ?
C020 C00U H00I 108.5 . . ?
C020 C00U H00J 108.5 . . ?
N00L C00V H00K 108.5 . . ?
N00L C00V H00L 108.5 . . ?
H00K C00V H00L 107.5 . . ?
C01U C00V N00L 115.0(3) . . ?
C01U C00V H00K 108.5 . . ?
C01U C00V H00L 108.5 . . ?
C00O C00W H00D 109.5 . . ?
C00O C00W H00E 109.5 . . ?
C00O C00W H00F 109.5 . . ?
H00D C00W H00E 109.5 . . ?
H00D C00W H00F 109.5 . . ?
H00E C00W H00F 109.5 . . ?
H00G C00X H00H 108.9 . . ?
C011 C00X H00G 110.9 . . ?
C011 C00X H00H 110.9 . . ?
C01E C00X H00G 110.9 . . ?
C01E C00X H00H 110.9 . . ?
C01E C00X C011 104.2(3) . . ?
O008 C00Y C00O 123.8(3) . . ?
O008 C00Y C01L 129.6(3) . . ?
C01L C00Y C00O 106.6(3) . . ?
N00L C00Z H00M 108.4 . . ?
N00L C00Z H00N 108.4 . . ?
H00M C00Z H00N 107.5 . . ?
C01Q C00Z N00L 115.3(4) . . ?
C01Q C00Z H00M 108.4 . . ?
C01Q C00Z H00N 108.4 . . ?
C019 C010 H010 115.2 . . ?
C019 C010 C01V 102.5(4) . . ?
C01D C010 H010 115.2 . . ?
C01D C010 C019 101.1(3) . . ?
C01D C010 C01V 106.1(4) . . ?
C01V C010 H010 115.2 . . ?
C01A C011 C00X 103.2(3) . . ?
C01A C011 C01G 100.5(3) . . ?
C01G C011 C00X 102.2(3) . . ?
C01M C011 C00X 115.4(3) . . ?
C01M C011 C01A 114.2(3) . . ?
C01M C011 C01G 119.2(3) . . ?
C00R C012 H01A 110.9 . . ?
C00R C012 H01B 110.9 . . ?
H01A C012 H01B 108.9 . . ?
C01V C012 C00R 104.4(4) . . ?
C01V C012 H01A 110.9 . . ?
C01V C012 H01B 110.9 . . ?
O1 C013 C01L 128.4(3) . . ?
O1 C013 C01P 114.4(3) . . ?
C01L C013 C01P 117.1(3) . . ?
F003 C014 F004 106.5(4) . . ?
F003 C014 F00J 106.9(3) . . ?
F003 C014 C00P 112.6(3) . . ?
F004 C014 F00J 106.5(3) . . ?
F004 C014 C00P 113.1(3) . . ?
F00J C014 C00P 110.9(3) . . ?
H01C C015 H01D 109.5 . . ?
H01C C015 H01E 109.5 . . ?
H01D C015 H01E 109.5 . . ?
C01G C015 H01C 109.5 . . ?
C01G C015 H01D 109.5 . . ?
C01G C015 H01E 109.5 . . ?
N00L C016 H3 108.3 . . ?
N00L C016 H 108.3 . . ?
H3 C016 H 107.4 . . ?
C01Y C016 N00L 115.9(3) . . ?
C01Y C016 H3 108.3 . . ?
C01Y C016 H 108.3 . . ?
C01S C017 H017 114.9 . . ?
C01S C017 C022 106.8(4) . . ?
C01S C017 C027 101.0(3) . . ?
C022 C017 H017 114.9 . . ?
C022 C017 C027 102.8(3) . . ?
C027 C017 H017 114.9 . . ?
C00O C018 H01F 111.0 . . ?
C00O C018 H01G 111.0 . . ?
C00O C018 C01X 103.7(4) . . ?
H01F C018 H01G 109.0 . . ?
C01X C018 H01F 111.0 . . ?
C01X C018 H01G 111.0 . . ?
C010 C019 C00R 93.7(3) . . ?
C01O C019 C00R 114.0(4) . . ?
C01O C019 C010 113.6(4) . . ?
C01Z C019 C00R 113.6(4) . . ?
C01Z C019 C010 113.1(4) . . ?
C01Z C019 C01O 108.4(4) . . ?
O00A C01A C011 124.2(3) . . ?
O00A C01A C01N 129.5(3) . . ?
C01N C01A C011 106.3(3) . . ?
O009 C01B C00T 113.9(3) . . ?
O009 C01B C01S 128.4(3) . . ?
C01S C01B C00T 117.7(3) . . ?
C00Q C01C H01H 115.2 . . ?
C01L C01C C00Q 100.6(3) . . ?
C01L C01C H01H 115.2 . . ?
C01L C01C C01X 105.9(4) . . ?
C01X C01C C00Q 103.0(4) . . ?
C01X C01C H01H 115.2 . . ?
C00P C01D C00S 124.6(3) . . ?
C00P C01D C010 130.3(4) . . ?
C00S C01D C010 105.1(3) . . ?
C00X C01E H01I 111.4 . . ?
C00X C01E H01J 111.4 . . ?
H01I C01E H01J 109.2 . . ?
C01H C01E C00X 102.0(3) . . ?
C01H C01E H01I 111.4 . . ?
C01H C01E H01J 111.4 . . ?
O00D C01F C01J 114.8(3) . . ?
O00D C01F C01N 128.2(3) . . ?
C01N C01F C01J 117.0(3) . . ?
C011 C01G C01H 93.3(3) . . ?
C015 C01G C011 113.9(3) . . ?
C015 C01G C01H 114.1(3) . . ?
C023 C01G C011 113.4(3) . . ?
C023 C01G C015 108.3(3) . . ?
C023 C01G C01H 113.5(3) . . ?
C01E C01H C01G 102.7(3) . . ?
C01E C01H H01K 115.0 . . ?
C01G C01H H01K 115.0 . . ?
C01N C01H C01E 106.2(3) . . ?
C01N C01H C01G 101.1(3) . . ?
C01N C01H H01K 115.0 . . ?
C01K C01I C01W 115.8(3) . . ?
C01K C01I C024 114.2(3) . . ?
C01K C01I C027 119.2(3) . . ?
C01W C01I C027 101.7(3) . . ?
C024 C01I C01W 103.3(3) . . ?
C024 C01I C027 100.2(3) . . ?
F002 C01J C01F 112.1(3) . . ?
F005 C01J F002 106.8(3) . . ?
F005 C01J F00K 106.7(3) . . ?
F005 C01J C01F 112.3(3) . . ?
F00K C01J F002 106.4(3) . . ?
F00K C01J C01F 112.2(3) . . ?
C01I C01K H01L 109.5 . . ?
C01I C01K H01M 109.5 . . ?
C01I C01K H01N 109.5 . . ?
H01L C01K H01M 109.5 . . ?
H01L C01K H01N 109.5 . . ?
H01M C01K H01N 109.5 . . ?
C00Y C01L C01C 105.0(3) . . ?
C013 C01L C00Y 124.6(3) . . ?
C013 C01L C01C 130.4(3) . . ?
C011 C01M H01O 109.5 . . ?
C011 C01M H01P 109.5 . . ?
C011 C01M H01Q 109.5 . . ?
H01O C01M H01P 109.5 . . ?
H01O C01M H01Q 109.5 . . ?
H01P C01M H01Q 109.5 . . ?
C01A C01N C01H 105.2(3) . . ?
C01F C01N C01A 124.4(3) . . ?
C01F C01N C01H 130.1(3) . . ?
C019 C01O H01R 109.5 . . ?
C019 C01O H01S 109.5 . . ?
C019 C01O H01T 109.5 . . ?
H01R C01O H01S 109.5 . . ?
H01R C01O H01T 109.5 . . ?
H01S C01O H01T 109.5 . . ?
F00B C01P F00I 106.3(4) . . ?
F00B C01P C013 112.2(3) . . ?
F00H C01P F00B 107.5(4) . . ?
F00H C01P F00I 106.0(4) . . ?
F00H C01P C013 112.5(4) . . ?
F00I C01P C013 112.0(4) . . ?
C00Z C01Q H4 109.5 . . ?
C00Z C01Q HA 109.5 . . ?
C00Z C01Q HB 109.5 . . ?
H4 C01Q HA 109.5 . . ?
H4 C01Q HB 109.5 . . ?
HA C01Q HB 109.5 . . ?
C00Q C01R H01U 109.5 . . ?
C00Q C01R H01V 109.5 . . ?
C00Q C01R H01W 109.5 . . ?
H01U C01R H01V 109.5 . . ?
H01U C01R H01W 109.5 . . ?
H01V C01R H01W 109.5 . . ?
C01B C01S C017 130.8(3) . . ?
C01B C01S C024 123.8(3) . . ?
C024 C01S C017 105.4(3) . . ?
C00Q C01T H01X 109.5 . . ?
C00Q C01T H01Y 109.5 . . ?
C00Q C01T HC 109.5 . . ?
H01X C01T H01Y 109.5 . . ?
H01X C01T HC 109.5 . . ?
H01Y C01T HC 109.5 . . ?
C00V C01U H5 109.5 . . ?
C00V C01U HD 109.5 . . ?
C00V C01U HE 109.5 . . ?
H5 C01U HD 109.5 . . ?
H5 C01U HE 109.5 . . ?
HD C01U HE 109.5 . . ?
C010 C01V HF 111.3 . . ?
C010 C01V H01Z 111.3 . . ?
C012 C01V C010 102.3(4) . . ?
C012 C01V HF 111.3 . . ?
C012 C01V H01Z 111.3 . . ?
HF C01V H01Z 109.2 . . ?
C01I C01W H01 110.8 . . ?
C01I C01W HG 110.8 . . ?
H01 C01W HG 108.9 . . ?
C022 C01W C01I 104.6(3) . . ?
C022 C01W H01 110.8 . . ?
C022 C01W HG 110.8 . . ?
C018 C01X H1 111.2 . . ?
C018 C01X HH 111.2 . . ?
C01C C01X C018 102.8(4) . . ?
C01C C01X H1 111.2 . . ?
C01C C01X HH 111.2 . . ?
H1 C01X HH 109.1 . . ?
C016 C01Y H6 109.5 . . ?
C016 C01Y HI 109.5 . . ?
C016 C01Y HJ 109.5 . . ?
H6 C01Y HI 109.5 . . ?
H6 C01Y HJ 109.5 . . ?
HI C01Y HJ 109.5 . . ?
C019 C01Z H2 109.5 . . ?
C019 C01Z HK 109.5 . . ?
C019 C01Z HL 109.5 . . ?
H2 C01Z HK 109.5 . . ?
H2 C01Z HL 109.5 . . ?
HK C01Z HL 109.5 . . ?
C00U C020 H02L 109.5 . . ?
C00U C020 H02M 109.5 . . ?
C00U C020 H02N 109.5 . . ?
H02L C020 H02M 109.5 . . ?
H02L C020 H02N 109.5 . . ?
H02M C020 H02N 109.5 . . ?
C017 C022 C01W 102.0(3) . . ?
C017 C022 H02A 111.4 . . ?
C017 C022 H02B 111.4 . . ?
C01W C022 H02A 111.4 . . ?
C01W C022 H02B 111.4 . . ?
H02A C022 H02B 109.2 . . ?
C01G C023 H02C 109.5 . . ?
C01G C023 H02D 109.5 . . ?
C01G C023 H02E 109.5 . . ?
H02C C023 H02D 109.5 . . ?
H02C C023 H02E 109.5 . . ?
H02D C023 H02E 109.5 . . ?
O00M C024 C01I 123.7(3) . . ?
O00M C024 C01S 129.8(3) . . ?
C01S C024 C01I 106.4(3) . . ?
H02F C025 H02G 109.5 . . ?
H02F C025 H02H 109.5 . . ?
H02G C025 H02H 109.5 . . ?
C027 C025 H02F 109.5 . . ?
C027 C025 H02G 109.5 . . ?
C027 C025 H02H 109.5 . . ?
N021 C026 C029 179.8(6) . . ?
C017 C027 C01I 92.9(3) . . ?
C025 C027 C017 114.0(3) . . ?
C025 C027 C01I 113.0(4) . . ?
C028 C027 C017 114.3(4) . . ?
C028 C027 C01I 113.9(3) . . ?
C028 C027 C025 108.3(4) . . ?
C027 C028 H02I 109.5 . . ?
C027 C028 H02J 109.5 . . ?
C027 C028 H02K 109.5 . . ?
H02I C028 H02J 109.5 . . ?
H02I C028 H02K 109.5 . . ?
H02J C028 H02K 109.5 . . ?
C026 C029 H02O 109.5 . . ?
C026 C029 H02P 109.5 . . ?
C026 C029 H02Q 109.5 . . ?
H02O C029 H02P 109.5 . . ?
H02O C029 H02Q 109.5 . . ?
H02P C029 H02Q 109.5 . . ?

loop_
_geom_bond_atom_site_label_1
_geom_bond_atom_site_label_2
_geom_bond_distance
_geom_bond_site_symmetry_2
_geom_bond_publ_flag
Eu01 O008 2.406(2) . ?
Eu01 O009 2.365(3) . ?
Eu01 O00A 2.401(2) . ?
Eu01 O00D 2.385(3) . ?
Eu01 O00E 2.415(3) . ?
Eu01 O1 2.383(2) . ?
Eu01 O00G 2.374(3) . ?
Eu01 O00M 2.428(3) . ?
F002 C01J 1.344(5) . ?
F003 C014 1.329(5) . ?
F004 C014 1.340(5) . ?
F005 C01J 1.333(4) . ?
F006 C00T 1.342(5) . ?
F007 C00T 1.338(5) . ?
O008 C00Y 1.241(4) . ?
O009 C01B 1.260(5) . ?
O00A C01A 1.239(4) . ?
F00B C01P 1.334(5) . ?
F00C C00T 1.324(5) . ?
O00D C01F 1.274(4) . ?
O00E C00S 1.245(4) . ?
O1 C013 1.267(4) . ?
O00G C00P 1.271(4) . ?
F00H C01P 1.333(6) . ?
F00I C01P 1.340(6) . ?
F00J C014 1.346(5) . ?
F00K C01J 1.338(5) . ?
N00L C00U 1.512(5) . ?
N00L C00V 1.520(5) . ?
N00L C00Z 1.520(5) . ?
N00L C016 1.512(5) . ?
O00M C024 1.243(4) . ?
C00N H00A 0.9800 . ?
C00N H00B 0.9800 . ?
C00N H00C 0.9800 . ?
C00N C00R 1.502(6) . ?
C00O C00Q 1.560(5) . ?
C00O C00W 1.503(5) . ?
C00O C00Y 1.519(5) . ?
C00O C018 1.548(6) . ?
C00P C014 1.532(5) . ?
C00P C01D 1.372(5) . ?
C00Q C01C 1.549(6) . ?
C00Q C01R 1.521(7) . ?
C00Q C01T 1.533(5) . ?
C00R C00S 1.527(5) . ?
C00R C012 1.561(6) . ?
C00R C019 1.559(6) . ?
C00S C01D 1.431(5) . ?
C00T C01B 1.541(5) . ?
C00U H00I 0.9900 . ?
C00U H00J 0.9900 . ?
C00U C020 1.519(7) . ?
C00V H00K 0.9900 . ?
C00V H00L 0.9900 . ?
C00V C01U 1.506(8) . ?
C00W H00D 0.9800 . ?
C00W H00E 0.9800 . ?
C00W H00F 0.9800 . ?
C00X H00G 0.9900 . ?
C00X H00H 0.9900 . ?
C00X C011 1.564(6) . ?
C00X C01E 1.561(6) . ?
C00Y C01L 1.432(5) . ?
C00Z H00M 0.9900 . ?
C00Z H00N 0.9900 . ?
C00Z C01Q 1.511(7) . ?
C010 H010 1.0000 . ?
C010 C019 1.548(7) . ?
C010 C01D 1.522(5) . ?
C010 C01V 1.549(7) . ?
C011 C01A 1.529(4) . ?
C011 C01G 1.552(5) . ?
C011 C01M 1.513(5) . ?
C012 H01A 0.9900 . ?
C012 H01B 0.9900 . ?
C012 C01V 1.546(8) . ?
C013 C01L 1.367(5) . ?
C013 C01P 1.543(5) . ?
C015 H01C 0.9800 . ?
C015 H01D 0.9800 . ?
C015 H01E 0.9800 . ?
C015 C01G 1.531(5) . ?
C016 H3 0.9900 . ?
C016 H 0.9900 . ?
C016 C01Y 1.502(7) . ?
C017 H017 1.0000 . ?
C017 C01S 1.517(6) . ?
C017 C022 1.548(7) . ?
C017 C027 1.552(6) . ?
C018 H01F 0.9900 . ?
C018 H01G 0.9900 . ?
C018 C01X 1.550(7) . ?
C019 C01O 1.539(5) . ?
C019 C01Z 1.518(7) . ?
C01A C01N 1.437(5) . ?
C01B C01S 1.375(5) . ?
C01C H01H 1.0000 . ?
C01C C01L 1.520(5) . ?
C01C C01X 1.541(7) . ?
C01E H01I 0.9900 . ?
C01E H01J 0.9900 . ?
C01E C01H 1.541(5) . ?
C01F C01J 1.546(5) . ?
C01F C01N 1.369(5) . ?
C01G C01H 1.564(5) . ?
C01G C023 1.530(5) . ?
C01H H01K 1.0000 . ?
C01H C01N 1.524(5) . ?
C01I C01K 1.508(5) . ?
C01I C01W 1.553(6) . ?
C01I C024 1.525(5) . ?
C01I C027 1.572(5) . ?
C01K H01L 0.9800 . ?
C01K H01M 0.9800 . ?
C01K H01N 0.9800 . ?
C01M H01O 0.9800 . ?
C01M H01P 0.9800 . ?
C01M H01Q 0.9800 . ?
C01O H01R 0.9800 . ?
C01O H01S 0.9800 . ?
C01O H01T 0.9800 . ?
C01Q H4 0.9800 . ?
C01Q HA 0.9800 . ?
C01Q HB 0.9800 . ?
C01R H01U 0.9800 . ?
C01R H01V 0.9800 . ?
C01R H01W 0.9800 . ?
C01S C024 1.429(5) . ?
C01T H01X 0.9800 . ?
C01T H01Y 0.9800 . ?
C01T HC 0.9800 . ?
C01U H5 0.9800 . ?
C01U HD 0.9800 . ?
C01U HE 0.9800 . ?
C01V HF 0.9900 . ?
C01V H01Z 0.9900 . ?
C01W H01 0.9900 . ?
C01W HG 0.9900 . ?
C01W C022 1.550(6) . ?
C01X H1 0.9900 . ?
C01X HH 0.9900 . ?
C01Y H6 0.9800 . ?
C01Y HI 0.9800 . ?
C01Y HJ 0.9800 . ?
C01Z H2 0.9800 . ?
C01Z HK 0.9800 . ?
C01Z HL 0.9800 . ?
C020 H02L 0.9800 . ?
C020 H02M 0.9800 . ?
C020 H02N 0.9800 . ?
N021 C026 1.126(6) . ?
C022 H02A 0.9900 . ?
C022 H02B 0.9900 . ?
C023 H02C 0.9800 . ?
C023 H02D 0.9800 . ?
C023 H02E 0.9800 . ?
C025 H02F 0.9800 . ?
C025 H02G 0.9800 . ?
C025 H02H 0.9800 . ?
C025 C027 1.533(7) . ?
C026 C029 1.450(7) . ?
C027 C028 1.532(6) . ?
C028 H02I 0.9800 . ?
C028 H02J 0.9800 . ?
C028 H02K 0.9800 . ?
C029 H02O 0.9800 . ?
C029 H02P 0.9800 . ?
C029 H02Q 0.9800 . ?

loop_
_geom_torsion_atom_site_label_1
_geom_torsion_atom_site_label_2
_geom_torsion_atom_site_label_3
_geom_torsion_atom_site_label_4
_geom_torsion
_geom_torsion_site_symmetry_1
_geom_torsion_site_symmetry_2
_geom_torsion_site_symmetry_3
_geom_torsion_site_symmetry_4
_geom_torsion_publ_flag
Eu01 O008 C00Y C00O -176.2(3) . . . . ?
Eu01 O008 C00Y C01L 6.7(6) . . . . ?
Eu01 O009 C01B C00T -171.6(2) . . . . ?
Eu01 O009 C01B C01S 9.1(7) . . . . ?
Eu01 O00A C01A C011 -176.1(2) . . . . ?
Eu01 O00A C01A C01N 6.3(6) . . . . ?
Eu01 O00D C01F C01J 178.4(2) . . . . ?
Eu01 O00D C01F C01N -2.1(6) . . . . ?
Eu01 O00E C00S C00R -177.6(2) . . . . ?
Eu01 O00E C00S C01D 3.7(6) . . . . ?
Eu01 O1 C013 C01L 3.3(7) . . . . ?
Eu01 O1 C013 C01P -178.1(3) . . . . ?
Eu01 O00G C00P C014 179.6(2) . . . . ?
Eu01 O00G C00P C01D 1.7(6) . . . . ?
Eu01 O00M C024 C01I 178.8(2) . . . . ?
Eu01 O00M C024 C01S 0.7(6) . . . . ?
F006 C00T C01B O009 128.8(4) . . . . ?
F006 C00T C01B C01S -51.8(5) . . . . ?
F007 C00T C01B O009 -111.7(4) . . . . ?
F007 C00T C01B C01S 67.7(5) . . . . ?
O008 C00Y C01L C013 -5.1(7) . . . . ?
O008 C00Y C01L C01C 176.9(4) . . . . ?
O009 C01B C01S C017 177.7(4) . . . . ?
O009 C01B C01S C024 -1.8(7) . . . . ?
O00A C01A C01N C01F 3.4(6) . . . . ?
O00A C01A C01N C01H 178.4(4) . . . . ?
F00C C00T C01B O009 9.1(5) . . . . ?
F00C C00T C01B C01S -171.6(4) . . . . ?
O00D C01F C01J F002 124.6(4) . . . . ?
O00D C01F C01J F005 4.4(5) . . . . ?
O00D C01F C01J F00K -115.8(4) . . . . ?
O00D C01F C01N C01A -5.7(6) . . . . ?
O00D C01F C01N C01H -179.4(4) . . . . ?
O00E C00S C01D C00P -3.3(7) . . . . ?
O00E C00S C01D C010 178.6(4) . . . . ?
O1 C013 C01L C00Y -0.4(8) . . . . ?
O1 C013 C01L C01C 177.0(5) . . . . ?
O1 C013 C01P F00B 4.5(6) . . . . ?
O1 C013 C01P F00H 125.9(4) . . . . ?
O1 C013 C01P F00I -114.9(4) . . . . ?
O00G C00P C014 F003 9.0(5) . . . . ?
O00G C00P C014 F004 129.7(4) . . . . ?
O00G C00P C014 F00J -110.7(4) . . . . ?
O00G C00P C01D C00S 0.3(7) . . . . ?
O00G C00P C01D C010 177.9(4) . . . . ?
C00N C00R C00S O00E 18.3(6) . . . . ?
C00N C00R C00S C01D -162.8(4) . . . . ?
C00N C00R C012 C01V 162.6(4) . . . . ?
C00N C00R C019 C010 178.5(4) . . . . ?
C00N C00R C019 C01O -63.6(6) . . . . ?
C00N C00R C019 C01Z 61.2(5) . . . . ?
C00O C00Q C01C C01L -54.1(4) . . . . ?
C00O C00Q C01C C01X 55.1(4) . . . . ?
C00O C00Y C01L C013 177.4(4) . . . . ?
C00O C00Y C01L C01C -0.6(4) . . . . ?
C00O C018 C01X C01C 2.5(5) . . . . ?
C00Q C00O C00Y O008 147.9(4) . . . . ?
C00Q C00O C00Y C01L -34.4(4) . . . . ?
C00Q C00O C018 C01X 32.6(4) . . . . ?
C00Q C01C C01L C00Y 35.8(4) . . . . ?
C00Q C01C C01L C013 -142.0(5) . . . . ?
C00Q C01C C01X C018 -37.1(4) . . . . ?
C00R C00S C01D C00P 177.9(4) . . . . ?
C00R C00S C01D C010 -0.2(4) . . . . ?
C00R C012 C01V C010 3.1(5) . . . . ?
C00S C00R C012 C01V -71.0(4) . . . . ?
C00S C00R C019 C010 52.3(3) . . . . ?
C00S C00R C019 C01O 170.3(4) . . . . ?
C00S C00R C019 C01Z -64.9(4) . . . . ?
C00T C01B C01S C017 -1.6(7) . . . . ?
C00T C01B C01S C024 179.0(4) . . . . ?
C00U N00L C00V C01U 61.6(5) . . . . ?
C00U N00L C00Z C01Q -178.8(4) . . . . ?
C00U N00L C016 C01Y -56.8(5) . . . . ?
C00V N00L C00U C020 58.9(5) . . . . ?
C00V N00L C00Z C01Q -58.3(5) . . . . ?
C00V N00L C016 C01Y -178.0(4) . . . . ?
C00W C00O C00Q C01C 178.7(4) . . . . ?
C00W C00O C00Q C01R 60.2(5) . . . . ?
C00W C00O C00Q C01T -64.4(6) . . . . ?
C00W C00O C00Y O008 19.7(5) . . . . ?
C00W C00O C00Y C01L -162.7(4) . . . . ?
C00W C00O C018 C01X 163.3(3) . . . . ?
C00X C011 C01A O00A -107.9(4) . . . . ?
C00X C011 C01A C01N 70.2(4) . . . . ?
C00X C011 C01G C015 64.9(4) . . . . ?
C00X C011 C01G C01H -53.4(3) . . . . ?
C00X C011 C01G C023 -170.7(3) . . . . ?
C00X C01E C01H C01G -38.1(4) . . . . ?
C00X C01E C01H C01N 67.6(4) . . . . ?
C00Y C00O C00Q C01C 53.2(4) . . . . ?
C00Y C00O C00Q C01R -65.3(4) . . . . ?
C00Y C00O C00Q C01T 170.1(4) . . . . ?
C00Y C00O C018 C01X -70.9(4) . . . . ?
C00Z N00L C00U C020 179.4(4) . . . . ?
C00Z N00L C00V C01U -56.0(5) . . . . ?
C00Z N00L C016 C01Y 60.9(5) . . . . ?
C011 C00X C01E C01H 3.4(4) . . . . ?
C011 C01A C01N C01F -174.6(3) . . . . ?
C011 C01A C01N C01H 0.4(4) . . . . ?
C011 C01G C01H C01E 56.7(3) . . . . ?
C011 C01G C01H C01N -52.9(3) . . . . ?
C012 C00R C00S O00E -108.3(4) . . . . ?
C012 C00R C00S C01D 70.6(4) . . . . ?
C012 C00R C019 C010 -53.2(3) . . . . ?
C012 C00R C019 C01O 64.8(5) . . . . ?
C012 C00R C019 C01Z -170.4(4) . . . . ?
C014 C00P C01D C00S -177.5(4) . . . . ?
C014 C00P C01D C010 0.1(7) . . . . ?
C015 C01G C01H C01E -61.3(4) . . . . ?
C015 C01G C01H C01N -171.0(3) . . . . ?
C016 N00L C00U C020 -60.0(5) . . . . ?
C016 N00L C00V C01U -177.1(4) . . . . ?
C016 N00L C00Z C01Q 60.6(5) . . . . ?
C017 C01S C024 O00M 177.1(4) . . . . ?
C017 C01S C024 C01I -1.3(4) . . . . ?
C018 C00O C00Q C01C -53.1(3) . . . . ?
C018 C00O C00Q C01R -171.6(4) . . . . ?
C018 C00O C00Q C01T 63.8(5) . . . . ?
C018 C00O C00Y O008 -106.2(4) . . . . ?
C018 C00O C00Y C01L 71.5(4) . . . . ?
C019 C00R C00S O00E 147.0(4) . . . . ?
C019 C00R C00S C01D -34.1(4) . . . . ?
C019 C00R C012 C01V 32.1(4) . . . . ?
C019 C010 C01D C00P -143.1(4) . . . . ?
C019 C010 C01D C00S 34.9(4) . . . . ?
C019 C010 C01V C012 -37.8(4) . . . . ?
C01A C011 C01G C015 170.9(3) . . . . ?
C01A C011 C01G C01H 52.7(3) . . . . ?
C01A C011 C01G C023 -64.7(4) . . . . ?
C01B C01S C024 O00M -3.4(7) . . . . ?
C01B C01S C024 C01I 178.2(4) . . . . ?
C01D C00P C014 F003 -172.9(4) . . . . ?
C01D C00P C014 F004 -52.2(5) . . . . ?
C01D C00P C014 F00J 67.3(5) . . . . ?
C01D C010 C019 C00R -53.2(3) . . . . ?
C01D C010 C019 C01O -171.4(4) . . . . ?
C01D C010 C019 C01Z 64.4(4) . . . . ?
C01D C010 C01V C012 67.7(4) . . . . ?
C01E C00X C011 C01A -71.5(4) . . . . ?
C01E C00X C011 C01G 32.5(4) . . . . ?
C01E C00X C011 C01M 163.3(3) . . . . ?
C01E C01H C01N C01A -72.7(4) . . . . ?
C01E C01H C01N C01F 101.9(4) . . . . ?
C01G C011 C01A O00A 146.8(4) . . . . ?
C01G C011 C01A C01N -35.1(4) . . . . ?
C01G C01H C01N C01A 34.2(4) . . . . ?
C01G C01H C01N C01F -151.2(4) . . . . ?
C01I C01W C022 C017 2.7(4) . . . . ?
C01J C01F C01N C01A 173.8(3) . . . . ?
C01J C01F C01N C01H 0.1(6) . . . . ?
C01K C01I C01W C022 163.7(3) . . . . ?
C01K C01I C024 O00M 19.4(5) . . . . ?
C01K C01I C024 C01S -162.1(3) . . . . ?
C01K C01I C027 C017 177.5(4) . . . . ?
C01K C01I C027 C025 59.9(5) . . . . ?
C01K C01I C027 C028 -64.3(5) . . . . ?
C01L C013 C01P F00B -176.7(4) . . . . ?
C01L C013 C01P F00H -55.3(6) . . . . ?
C01L C013 C01P F00I 63.9(6) . . . . ?
C01L C01C C01X C018 68.0(4) . . . . ?
C01M C011 C01A O00A 18.1(5) . . . . ?
C01M C011 C01A C01N -163.9(3) . . . . ?
C01M C011 C01G C015 -63.6(4) . . . . ?
C01M C011 C01G C01H 178.2(3) . . . . ?
C01M C011 C01G C023 60.8(4) . . . . ?
C01N C01F C01J F002 -55.0(5) . . . . ?
C01N C01F C01J F005 -175.1(3) . . . . ?
C01N C01F C01J F00K 64.7(4) . . . . ?
C01P C013 C01L C00Y -179.0(4) . . . . ?
C01P C013 C01L C01C -1.6(7) . . . . ?
C01R C00Q C01C C01L 63.4(4) . . . . ?
C01R C00Q C01C C01X 172.6(4) . . . . ?
C01S C017 C022 C01W 67.7(4) . . . . ?
C01S C017 C027 C01I -53.6(3) . . . . ?
C01S C017 C027 C025 63.2(4) . . . . ?
C01S C017 C027 C028 -171.5(3) . . . . ?
C01T C00Q C01C C01L -172.3(4) . . . . ?
C01T C00Q C01C C01X -63.2(4) . . . . ?
C01V C010 C019 C00R 56.2(4) . . . . ?
C01V C010 C019 C01O -62.0(5) . . . . ?
C01V C010 C019 C01Z 173.8(4) . . . . ?
C01V C010 C01D C00P 110.3(5) . . . . ?
C01V C010 C01D C00S -71.8(4) . . . . ?
C01W C01I C024 O00M -107.2(4) . . . . ?
C01W C01I C024 C01S 71.3(4) . . . . ?
C01W C01I C027 C017 -53.8(3) . . . . ?
C01W C01I C027 C025 -171.4(3) . . . . ?
C01W C01I C027 C028 64.4(5) . . . . ?
C01X C01C C01L C00Y -71.1(4) . . . . ?
C01X C01C C01L C013 111.1(5) . . . . ?
C022 C017 C01S C01B 109.7(5) . . . . ?
C022 C017 C01S C024 -70.8(4) . . . . ?
C022 C017 C027 C01I 56.6(3) . . . . ?
C022 C017 C027 C025 173.4(3) . . . . ?
C022 C017 C027 C028 -61.3(4) . . . . ?
C023 C01G C01H C01E 174.0(3) . . . . ?
C023 C01G C01H C01N 64.4(4) . . . . ?
C024 C01I C01W C022 -70.8(4) . . . . ?
C024 C01I C027 C017 52.3(3) . . . . ?
C024 C01I C027 C025 -65.4(4) . . . . ?
C024 C01I C027 C028 170.5(4) . . . . ?
C027 C017 C01S C01B -143.2(4) . . . . ?
C027 C017 C01S C024 36.3(4) . . . . ?
C027 C017 C022 C01W -38.2(4) . . . . ?
C027 C01I C01W C022 32.9(4) . . . . ?
C027 C01I C024 O00M 148.0(4) . . . . ?
C027 C01I C024 C01S -33.5(4) . . . . ?

loop_
_exptl_oxdiff_crystal_face_indexfrac_h
_exptl_oxdiff_crystal_face_indexfrac_k
_exptl_oxdiff_crystal_face_indexfrac_l
_exptl_oxdiff_crystal_face_x
_exptl_oxdiff_crystal_face_y
_exptl_oxdiff_crystal_face_z
-3.4828 -0.5925 -29.1100 -0.0246 -0.1074 0.9939
-17.0164 15.4276 1.7560 0.2296 0.9551 0.1872
0.6145 3.1890 29.3744 0.0633 0.2680 -0.9613
16.8264 -15.5150 -3.7765 -0.2320 -0.9654 -0.1190
-4.1035 3.8595 -28.6758 -0.1073 0.0248 0.9939
-11.4453 -23.6883 -4.3043 0.9392 -0.2258 0.2588
4.0495 -3.9804 28.6756 0.1120 -0.0259 -0.9934
10.8412 24.6440 -0.7684 -0.9689 0.2327 -0.0842
